data_6000413
loop_
_publ_author_name
'Li, Y.-Q.'
'Deng, L.-Z.'
'Zhou, X.-H.'
'Zhang, S.-H.'

_publ_section_title
;
 The crystal structure and the second harmonic generation efficiency of
 the sulfosalicylate
;
_journal_issue 9
_journal_name_full 'Acta Physico-chimica Sinica'
_journal_page_first 778
_journal_page_last 783
_journal_paper_doi 10.3866/PKU.WHXB19980903
_journal_volume 14
_journal_year 1998
_chemical_formula_sum 'C7 H8 K2 O8 S'
_space_group_IT_number 61
_space_group_name_Hall '-P 2ac 2ab'
_space_group_name_H-M_alt 'P b c a'
_cell_angle_alpha 90
_cell_angle_beta 90
_cell_angle_gamma 90
_cell_formula_units_Z 8
_cell_length_a 25.841(5)
_cell_length_b 12.186(2)
_cell_length_c 7.739(2)
_cell_volume 2437.00
_exptl_crystal_density_meas 1.801
_exptl_crystal_F_000 1344
_refine_ls_R_factor_all 0.0308
_refine_ls_wR_factor_all 0.0373
_cod_database_code 6000413

loop_
_space_group_symop_id
_space_group_symop_operation_xyz
1 x,y,z
2 -x+1/2,-y,z+1/2
3 x+1/2,-y+1/2,-z
4 -x,y+1/2,-z+1/2
5 -x,-y,-z
6 x-1/2,y,-z-1/2
7 -x-1/2,y-1/2,z
8 x,-y-1/2,z-1/2

loop_
_atom_site_label
_atom_site_type_symbol
_atom_site_fract_x
_atom_site_fract_y
_atom_site_fract_z
_atom_site_U_iso_or_equiv
_atom_site_attached_hydrogens
C(1) C 0.5925(1) 0.7504(3) 0.0362(4) 0.026(1) 0
C(2) C 0.5409(1) 0.7455(3) 0.0899(5) 0.030(1) 0
C(3) C 0.5187(1) 0.6453(3) 0.1328(5) 0.035(1) 1
C(4) C 0.5467(1) 0.5497(3) 0.1193(5) 0.029(1) 1
C(5) C 0.5979(1) 0.5535(2) 0.0603(4) 0.023(1) 0
C(6) C 0.6200(1) 0.6529(2) 0.0206(4) 0.025(1) 1
C(7) C 0.6184(1) 0.8590(3) 0.0017(5) 0.033(1) 0
O(1) O 0.6654(1) 0.8597(2) -0.0399(3) 0.039(1) 0
O(2) O 0.5911(1) 0.9434(2) 0.0205(4) 0.047(1) 0
O(3) O 0.5116(1) 0.8372(2) 0.1038(4) 0.046(1) 1
O(4) O 0.6870(1) 0.4640(2) 0.0159(3) 0.035(1) 0
O(5) O 0.6141(1) 0.3759(2) -0.1192(3) 0.034(1) 0
O(6) O 0.6246(1) 0.3663(2) 0.1886(3) 0.039(1) 0
O(w1) O 0.2771(1) 0.2812(2) 0.2583(4) 0.042(1) 2
O(w2) O 0.7028(1) 0.1282(2) 0.1400(4) 0.045(1) 2
S S 0.6332(1) 0.4312(1) 0.0348(1) 0.023(1) 0
K(1) K 0.5942(1) 0.1610(1) 0.0194(1) 0.032(1) 0
K(2) K 0.7266(1) 0.4730(1) 0.3440(1) 0.034(1) 0
